data_4114578
loop_
_publ_author_name
'Michael D. Fryzuk'
'Christopher M. Kozak'
'Parisa Mehrkhodavandi'
'Lara Morello'
'Brian O. Patrick'
'Steven J. Rettig'

_publ_section_title
;
 Phosphorus Phenyl-Group Activation by Reduced Zirconium and Niobium
 Complexes Stabilized by the [P2N2] Macrocycle
;
_journal_name_full 'Journal of the American Chemical Society'
_journal_page_first 516
_journal_page_last 517
_journal_paper_doi 10.1021/ja012100q
_journal_volume 124
_journal_year 2002
_chemical_formula_sum 'C48 H84 N4 Nb2 P4 Si8'
_chemical_formula_weight 1251.61
_chemical_name_systematic
; 
 ? 
;
_space_group_IT_number 2
_symmetry_cell_setting triclinic
_symmetry_space_group_name_Hall '-P 1'
_symmetry_space_group_name_H-M 'P -1'
_atom_sites_solution_hydrogens geom
_atom_sites_solution_primary direct
_atom_sites_solution_secondary difmap
_audit_creation_method SHELXL-97
_cell_angle_alpha 86.865(2)
_cell_angle_beta 88.448(3)
_cell_angle_gamma 86.208(4)
_cell_formula_units_Z 1
_cell_length_a 10.1860(6)
_cell_length_b 11.2073(6)
_cell_length_c 13.2219(7)
_cell_measurement_reflns_used 7361
_cell_measurement_temperature 173(2)
_cell_measurement_theta_max 27.9
_cell_measurement_theta_min 2.6
_cell_volume 1503.40(14)
_computing_structure_refinement 'SHELXL-97 (Sheldrick, 1997)'
_computing_structure_solution 'SHELXS-97 (Sheldrick, 1990)'
_diffrn_ambient_temperature 173(2)
_diffrn_detector_area_resol_mean 11.76
_diffrn_measured_fraction_theta_full 0.805
_diffrn_measured_fraction_theta_max 0.805
_diffrn_measurement_device_type 'Rigaku/ADSC CCD'
_diffrn_measurement_method 'area detector'
_diffrn_radiation_monochromator graphite
_diffrn_radiation_source 'fine-focus sealed tube'
_diffrn_radiation_type MoK\a
_diffrn_radiation_wavelength 0.71069
_diffrn_reflns_av_R_equivalents 0.0000
_diffrn_reflns_av_sigmaI/netI 0.0584
_diffrn_reflns_limit_h_max 11
_diffrn_reflns_limit_h_min -12
_diffrn_reflns_limit_k_max 13
_diffrn_reflns_limit_k_min -11
_diffrn_reflns_limit_l_max 16
_diffrn_reflns_limit_l_min -15
_diffrn_reflns_number 5843
_diffrn_reflns_theta_full 27.95
_diffrn_reflns_theta_max 27.95
_diffrn_reflns_theta_min 2.62
_exptl_absorpt_coefficient_mu 0.683
_exptl_absorpt_correction_T_max 1.0000
_exptl_absorpt_correction_T_min 0.7735
_exptl_absorpt_correction_type multi-scan
_exptl_crystal_colour green
_exptl_crystal_density_diffrn 1.382
_exptl_crystal_description platelet
_exptl_crystal_F_000 654
_exptl_crystal_size_max 0.40
_exptl_crystal_size_mid 0.30
_exptl_crystal_size_min 0.10
_refine_diff_density_max 0.792
_refine_diff_density_min -0.887
_refine_diff_density_rms 0.088
_refine_ls_extinction_method none
_refine_ls_goodness_of_fit_ref 1.054
_refine_ls_hydrogen_treatment mixed
_refine_ls_matrix_type full
_refine_ls_number_parameters 318
_refine_ls_number_reflns 5843
_refine_ls_number_restraints 6
_refine_ls_restrained_S_all 1.095
_refine_ls_R_factor_all 0.0434
_refine_ls_R_factor_gt 0.0347
_refine_ls_shift/su_max 0.002
_refine_ls_shift/su_mean 0.001
_refine_ls_structure_factor_coef Fsqd
_refine_ls_weighting_details 'calc w=1/[\s^2^(Fo^2^)+(0.0000P)^2^+2.6260P] where P=(Fo^2^+2Fc^2^)/3'
_refine_ls_weighting_scheme calc
_refine_ls_wR_factor_gt 0.0862
_refine_ls_wR_factor_ref 0.0932
_reflns_number_gt 5097
_reflns_number_total 5843
_reflns_threshold_expression >2sigma(I)
_cod_data_source_file ja012100q_2.cif
_cod_data_source_block mf462/Nb2Ph
_cod_database_code 4114578

loop_
_symmetry_equiv_pos_as_xyz
'x, y, z'
'-x, -y, -z'

loop_
_atom_site_label
_atom_site_type_symbol
_atom_site_fract_x
_atom_site_fract_y
_atom_site_fract_z
_atom_site_U_iso_or_equiv
_atom_site_adp_type
_atom_site_occupancy
_atom_site_calc_flag
_atom_site_refinement_flags
_atom_site_disorder_assembly
_atom_site_disorder_group
Nb1 Nb 0.07672(2) 0.16605(2) 0.317841(17) 0.01117(8) Uani 1 d . . 1
P1 P 0.04348(7) 0.32242(7) 0.16294(6) 0.01703(16) Uani 1 d . A 1
P2 P 0.19414(7) 0.02360(6) 0.44117(5) 0.01333(15) Uani 1 d . A 1
Si1 Si 0.22464(9) 0.12351(8) 0.08628(6) 0.02139(18) Uani 1 d . A 1
Si2 Si 0.25795(9) -0.07841(8) 0.23822(7) 0.0242(2) Uani 1 d . A 1
Si3 Si 0.34639(9) 0.24088(9) 0.43985(7) 0.0292(2) Uani 1 d D A 1
Si4 Si 0.21417(9) 0.43326(7) 0.30932(6) 0.02134(19) Uani 1 d . A 1
N1 N 0.1911(2) 0.0641(2) 0.20665(18) 0.0182(5) Uani 1 d . A 1
N2 N 0.2204(2) 0.2864(2) 0.35834(18) 0.0170(5) Uani 1 d . A 1
C1 C 0.0905(3) 0.2412(3) 0.0514(2) 0.0256(7) Uani 1 d . A 1
H1A H 0.1225 0.2969 -0.0031 0.031 Uiso 1 calc R A 1
H1B H 0.0136 0.2029 0.0265 0.031 Uiso 1 calc R A 1
C2 C 0.2839(3) -0.0994(3) 0.3793(2) 0.0229(6) Uani 1 d . A 1
H2A H 0.2514 -0.1768 0.4054 0.028 Uiso 1 calc R A 1
H2B H 0.3789 -0.0998 0.3936 0.028 Uiso 1 calc R A 1
C3 C 0.3068(3) 0.0992(3) 0.5155(2) 0.0236(7) Uani 1 d . A 1
H3A H 0.3881 0.0475 0.5278 0.028 Uiso 1 calc R A 1
H3B H 0.2655 0.1187 0.5817 0.028 Uiso 1 calc R A 1
C4 C 0.1628(3) 0.4345(3) 0.1734(2) 0.0202(6) Uani 1 d . A 1
H4A H 0.1232 0.5146 0.1519 0.024 Uiso 1 calc R A 1
H4B H 0.2404 0.4163 0.1289 0.024 Uiso 1 calc R A 1
C5 C 0.3876(4) 0.1914(3) 0.0782(3) 0.0327(8) Uani 1 d . A 1
H5A H 0.3939 0.2445 0.1340 0.049 Uiso 1 calc R A 1
H5B H 0.3960 0.2375 0.0134 0.049 Uiso 1 calc R A 1
H5C H 0.4582 0.1277 0.0828 0.049 Uiso 1 calc R A 1
C6 C 0.2222(5) 0.0174(4) -0.0195(3) 0.0397(9) Uani 1 d . A 1
H6A H 0.2873 -0.0498 -0.0069 0.060 Uiso 1 calc R A 1
H6B H 0.2437 0.0598 -0.0840 0.060 Uiso 1 calc R A 1
H6C H 0.1345 -0.0129 -0.0226 0.060 Uiso 1 calc R A 1
C7 C 0.4274(4) -0.1146(4) 0.1823(3) 0.0481(11) Uani 1 d . A 1
H7A H 0.4235 -0.1100 0.1082 0.072 Uiso 1 calc R A 1
H7B H 0.4588 -0.1957 0.2058 0.072 Uiso 1 calc R A 1
H7C H 0.4879 -0.0570 0.2038 0.072 Uiso 1 calc R A 1
C8 C 0.1492(5) -0.1941(3) 0.1954(3) 0.0423(10) Uani 1 d . A 1
H8A H 0.0654 -0.1889 0.2335 0.063 Uiso 1 calc R A 1
H8B H 0.1927 -0.2741 0.2074 0.063 Uiso 1 calc R A 1
H8C H 0.1329 -0.1797 0.1229 0.063 Uiso 1 calc R A 1
C9A C 0.5099(6) 0.2238(10) 0.3802(7) 0.033(2) Uiso 0.50(2) d PD A 1
H9A1 H 0.5289 0.2981 0.3416 0.049 Uiso 0.50 calc P A 1
H9A2 H 0.5128 0.1578 0.3344 0.049 Uiso 0.50 calc P A 1
H9A3 H 0.5758 0.2064 0.4325 0.049 Uiso 0.50 calc P A 1
C10A C 0.3487(11) 0.3548(6) 0.5455(5) 0.032(2) Uiso 0.50(2) d PD A 1
H10A H 0.2610 0.3644 0.5774 0.049 Uiso 0.50 calc P A 1
H10B H 0.3737 0.4322 0.5157 0.049 Uiso 0.50 calc P A 1
H10C H 0.4125 0.3251 0.5966 0.049 Uiso 0.50 calc P A 1
C11 C 0.3745(4) 0.5068(4) 0.3014(3) 0.0474(11) Uani 1 d . A 1
H11A H 0.4032 0.5196 0.3699 0.071 Uiso 1 calc R A 1
H11B H 0.3630 0.5840 0.2631 0.071 Uiso 1 calc R A 1
H11C H 0.4410 0.4552 0.2671 0.071 Uiso 1 calc R A 1
C12 C 0.0961(5) 0.5310(3) 0.3836(3) 0.0442(10) Uani 1 d . A 1
H12A H 0.0081 0.5007 0.3824 0.066 Uiso 1 calc R A 1
H12B H 0.0935 0.6130 0.3535 0.066 Uiso 1 calc R A 1
H12C H 0.1247 0.5306 0.4538 0.066 Uiso 1 calc R A 1
C13A C -0.1158(8) 0.4026(8) 0.1319(8) 0.0234(15) Uani 0.69(3) d PG A 1
C14A C -0.1483(9) 0.5129(8) 0.1724(9) 0.0363(17) Uani 0.69(3) d PG A 1
H14A H -0.0857 0.5496 0.2104 0.044 Uiso 0.69 calc P A 1
C15A C -0.2723(9) 0.5695(8) 0.1572(10) 0.049(3) Uani 0.69(3) d PG A 1
H15A H -0.2945 0.6449 0.1848 0.059 Uiso 0.69 calc P A 1
C16A C -0.3638(8) 0.5158(10) 0.1016(8) 0.053(3) Uani 0.69(3) d PG A 1
H16A H -0.4486 0.5545 0.0912 0.064 Uiso 0.69 calc P A 1
C17A C -0.3313(8) 0.4055(12) 0.0611(6) 0.051(2) Uani 0.69(3) d PG A 1
H17A H -0.3939 0.3688 0.0231 0.062 Uiso 0.69 calc P A 1
C18A C -0.2073(8) 0.3489(10) 0.0763(6) 0.0346(16) Uani 0.69(3) d PG A 1
H18A H -0.1851 0.2735 0.0487 0.042 Uiso 0.69 calc P A 1
C19 C 0.0589(3) -0.0351(2) 0.5256(2) 0.0118(5) Uani 1 d . . 1
C20 C 0.0372(3) -0.1689(2) 0.5285(2) 0.0135(5) Uani 1 d . . 1
C21 C 0.1116(3) -0.2491(3) 0.5961(2) 0.0165(6) Uani 1 d . . 1
C22 C 0.1593(3) -0.2046(3) 0.6846(2) 0.0190(6) Uani 1 d . . 1
C23 C 0.1306(3) -0.0852(3) 0.7070(2) 0.0170(6) Uani 1 d . . 1
C24 C 0.0562(3) -0.0082(3) 0.6372(2) 0.0137(5) Uani 1 d . . 1
H20 H 0.015(3) -0.201(3) 0.468(3) 0.013(8) Uiso 1 d . B 1
H21 H 0.121(3) -0.336(3) 0.585(3) 0.019(8) Uiso 1 d . C 1
H22 H 0.205(4) -0.261(3) 0.729(3) 0.026(9) Uiso 1 d . D 1
H23 H 0.153(4) -0.061(3) 0.767(3) 0.028(10) Uiso 1 d . E 1
H24 H 0.038(3) 0.069(3) 0.659(2) 0.000(6) Uiso 1 d . F 1
C9B C 0.4979(7) 0.1884(9) 0.3572(7) 0.031(2) Uiso 0.50(2) d PD A 2
C10B C 0.4035(13) 0.3449(7) 0.5304(7) 0.042(3) Uiso 0.50(2) d PD A 2
C13B C -0.1037(19) 0.4197(17) 0.1416(19) 0.0234(15) Uani 0.31(3) d PG A 2
C14B C -0.131(2) 0.521(2) 0.1961(18) 0.0363(17) Uani 0.31(3) d PG A 2
H14B H -0.0668 0.5469 0.2397 0.044 Uiso 0.31 calc P A 2
C15B C -0.252(2) 0.5857(18) 0.1870(16) 0.049(3) Uani 0.31(3) d PG A 2
H15B H -0.2703 0.6552 0.2243 0.059 Uiso 0.31 calc P A 2
C16B C -0.3456(19) 0.548(2) 0.1233(16) 0.053(3) Uani 0.31(3) d PG A 2
H16B H -0.4282 0.5923 0.1170 0.064 Uiso 0.31 calc P A 2
C17B C -0.3184(19) 0.447(2) 0.0687(15) 0.051(2) Uani 0.31(3) d PG A 2
H17B H -0.3825 0.4212 0.0252 0.062 Uiso 0.31 calc P A 2
C18B C -0.197(2) 0.3824(17) 0.0779(16) 0.0346(16) Uani 0.31(3) d PG A 2
H18B H -0.1789 0.3129 0.0406 0.042 Uiso 0.31 calc P A 2

loop_
_atom_site_aniso_label
_atom_site_aniso_U_11
_atom_site_aniso_U_22
_atom_site_aniso_U_33
_atom_site_aniso_U_23
_atom_site_aniso_U_13
_atom_site_aniso_U_12
Nb1 0.01107(13) 0.01399(13) 0.00851(13) 0.00248(8) 0.00057(9) -0.00414(8)
P1 0.0179(4) 0.0200(4) 0.0128(4) 0.0066(3) -0.0006(3) -0.0044(3)
P2 0.0097(3) 0.0185(4) 0.0115(3) 0.0047(3) 0.0001(3) -0.0042(2)
Si1 0.0309(5) 0.0222(4) 0.0111(4) 0.0004(3) 0.0066(3) -0.0056(3)
Si2 0.0331(5) 0.0198(4) 0.0181(4) 0.0024(3) 0.0099(4) 0.0029(3)
Si3 0.0245(5) 0.0361(5) 0.0284(5) 0.0147(4) -0.0133(4) -0.0205(4)
Si4 0.0284(5) 0.0182(4) 0.0184(4) 0.0023(3) 0.0007(3) -0.0118(3)
N1 0.0231(13) 0.0192(12) 0.0119(11) 0.0011(9) 0.0066(10) -0.0027(9)
N2 0.0166(12) 0.0188(12) 0.0165(12) 0.0018(9) 0.0001(10) -0.0097(9)
C1 0.0361(19) 0.0296(17) 0.0113(14) 0.0046(12) -0.0020(13) -0.0077(13)
C2 0.0187(15) 0.0245(16) 0.0231(16) 0.0081(12) 0.0077(12) 0.0061(11)
C3 0.0175(15) 0.0325(17) 0.0216(16) 0.0089(12) -0.0067(12) -0.0136(12)
C4 0.0241(16) 0.0184(14) 0.0179(15) 0.0057(11) 0.0044(12) -0.0060(11)
C5 0.0323(19) 0.0341(19) 0.0306(19) 0.0062(14) 0.0109(15) -0.0053(14)
C6 0.063(3) 0.040(2) 0.0173(17) -0.0067(14) 0.0103(17) -0.0088(18)
C7 0.053(3) 0.046(2) 0.039(2) 0.0089(18) 0.027(2) 0.0215(19)
C8 0.071(3) 0.0227(18) 0.034(2) -0.0040(15) 0.0025(19) -0.0067(17)
C11 0.049(3) 0.045(2) 0.050(3) 0.0195(19) -0.014(2) -0.0324(19)
C12 0.076(3) 0.0217(18) 0.035(2) -0.0024(15) 0.017(2) -0.0066(18)
C13A 0.019(2) 0.029(3) 0.021(3) 0.014(2) -0.0022(18) -0.005(2)
C14A 0.031(3) 0.046(3) 0.031(5) 0.002(3) -0.012(3) 0.010(2)
C15A 0.041(5) 0.067(4) 0.034(6) 0.014(4) -0.006(4) 0.025(3)
C16A 0.023(3) 0.088(7) 0.044(5) 0.038(5) -0.004(3) 0.003(3)
C17A 0.024(3) 0.071(7) 0.059(4) 0.033(4) -0.017(2) -0.024(4)
C18A 0.024(2) 0.038(5) 0.042(2) 0.019(3) -0.0104(18) -0.018(3)
C19 0.0123(13) 0.0141(13) 0.0094(12) 0.0006(9) 0.0004(10) -0.0050(10)
C20 0.0148(13) 0.0156(13) 0.0105(13) 0.0001(10) 0.0035(10) -0.0054(10)
C21 0.0155(14) 0.0169(14) 0.0164(14) 0.0044(10) 0.0036(11) -0.0011(10)
C22 0.0090(13) 0.0269(16) 0.0196(15) 0.0112(12) 0.0003(11) -0.0019(10)
C23 0.0130(14) 0.0276(16) 0.0113(14) 0.0032(11) -0.0030(11) -0.0100(11)
C24 0.0156(14) 0.0170(14) 0.0093(12) 0.0004(10) 0.0001(10) -0.0069(10)
C13B 0.019(2) 0.029(3) 0.021(3) 0.014(2) -0.0022(18) -0.005(2)
C14B 0.031(3) 0.046(3) 0.031(5) 0.002(3) -0.012(3) 0.010(2)
C15B 0.041(5) 0.067(4) 0.034(6) 0.014(4) -0.006(4) 0.025(3)
C16B 0.023(3) 0.088(7) 0.044(5) 0.038(5) -0.004(3) 0.003(3)
C17B 0.024(3) 0.071(7) 0.059(4) 0.033(4) -0.017(2) -0.024(4)
C18B 0.024(2) 0.038(5) 0.042(2) 0.019(3) -0.0104(18) -0.018(3)

loop_
_atom_type_symbol
_atom_type_description
_atom_type_scat_dispersion_real
_atom_type_scat_dispersion_imag
_atom_type_scat_source
C C 0.0033 0.0016 'International Tables Vol C Tables 4.2.6.8 and 6.1.1.4'
H H 0.0000 0.0000 'International Tables Vol C Tables 4.2.6.8 and 6.1.1.4'
N N 0.0061 0.0033 'International Tables Vol C Tables 4.2.6.8 and 6.1.1.4'
Si Si 0.0817 0.0704 'International Tables Vol C Tables 4.2.6.8 and 6.1.1.4'
P P 0.1023 0.0942 'International Tables Vol C Tables 4.2.6.8 and 6.1.1.4'
Nb Nb -2.0727 0.6215 'International Tables Vol C Tables 4.2.6.8 and 6.1.1.4'

loop_
_geom_angle_atom_site_label_1
_geom_angle_atom_site_label_2
_geom_angle_atom_site_label_3
_geom_angle
_geom_angle_site_symmetry_1
_geom_angle_site_symmetry_3
N2 Nb1 N1 99.99(10) . .
N2 Nb1 C20 95.22(9) . 2_556
N1 Nb1 C20 148.75(9) . 2_556
N2 Nb1 C24 149.66(9) . 2_556
N1 Nb1 C24 93.24(10) . 2_556
C20 Nb1 C24 61.69(10) 2_556 2_556
N2 Nb1 C21 100.12(10) . 2_556
N1 Nb1 C21 158.33(10) . 2_556
C20 Nb1 C21 35.53(9) 2_556 2_556
C24 Nb1 C21 73.04(10) 2_556 2_556
N2 Nb1 C23 160.87(10) . 2_556
N1 Nb1 C23 97.58(10) . 2_556
C20 Nb1 C23 73.05(10) 2_556 2_556
C24 Nb1 C23 35.11(10) 2_556 2_556
C21 Nb1 C23 61.52(10) 2_556 2_556
N2 Nb1 C22 127.32(10) . 2_556
N1 Nb1 C22 124.40(10) . 2_556
C20 Nb1 C22 62.09(10) 2_556 2_556
C24 Nb1 C22 61.55(10) 2_556 2_556
C21 Nb1 C22 34.22(10) 2_556 2_556
C23 Nb1 C22 33.79(11) 2_556 2_556
N2 Nb1 P2 83.81(7) . .
N1 Nb1 P2 83.26(7) . .
C20 Nb1 P2 71.38(7) 2_556 .
C24 Nb1 P2 70.69(7) 2_556 .
C21 Nb1 P2 106.89(7) 2_556 .
C23 Nb1 P2 105.80(7) 2_556 .
C22 Nb1 P2 124.38(7) 2_556 .
N2 Nb1 P1 82.65(7) . .
N1 Nb1 P1 82.88(7) . .
C20 Nb1 P1 126.32(7) 2_556 .
C24 Nb1 P1 126.32(7) 2_556 .
C21 Nb1 P1 91.76(7) 2_556 .
C23 Nb1 P1 92.13(7) 2_556 .
C22 Nb1 P1 76.99(7) 2_556 .
P2 Nb1 P1 158.61(3) . .
C1 P1 C4 106.84(15) . .
C1 P1 C13A 104.8(3) . .
C4 P1 C13A 107.4(3) . .
C1 P1 Nb1 105.61(10) . .
C4 P1 Nb1 107.29(10) . .
C13A P1 Nb1 123.8(3) . .
C3 P2 C2 109.25(16) . .
C3 P2 C19 109.80(13) . .
C2 P2 C19 110.10(13) . .
C3 P2 Nb1 111.32(10) . .
C2 P2 Nb1 112.24(10) . .
C19 P2 Nb1 104.04(8) . .
N1 Si1 C5 111.68(15) . .
N1 Si1 C1 108.61(13) . .
C5 Si1 C1 109.64(16) . .
N1 Si1 C6 116.24(15) . .
C5 Si1 C6 107.18(18) . .
C1 Si1 C6 103.06(17) . .
N1 Si2 C8 110.48(16) . .
N1 Si2 C7 114.94(16) . .
C8 Si2 C7 106.8(2) . .
N1 Si2 C2 110.87(13) . .
C8 Si2 C2 110.34(17) . .
C7 Si2 C2 103.15(17) . .
N2 Si3 C9A 115.1(3) . .
N2 Si3 C10B 120.3(4) . .
C9A Si3 C10B 91.7(4) . .
N2 Si3 C3 110.61(13) . .
C9A Si3 C3 110.6(3) . .
C10B Si3 C3 107.0(3) . .
N2 Si3 C9B 107.3(3) . .
C9A Si3 C9B 15.9(3) . .
C10B Si3 C9B 107.4(4) . .
C3 Si3 C9B 102.8(3) . .
N2 Si3 C10A 108.7(3) . .
C9A Si3 C10A 109.3(4) . .
C10B Si3 C10A 17.8(3) . .
C3 Si3 C10A 101.6(3) . .
C9B Si3 C10A 125.1(4) . .
N2 Si4 C12 111.30(15) . .
N2 Si4 C11 116.05(16) . .
C12 Si4 C11 107.0(2) . .
N2 Si4 C4 108.09(12) . .
C12 Si4 C4 110.30(18) . .
C11 Si4 C4 103.78(17) . .
Si1 N1 Si2 117.39(14) . .
Si1 N1 Nb1 121.91(13) . .
Si2 N1 Nb1 120.65(13) . .
Si3 N2 Si4 117.56(14) . .
Si3 N2 Nb1 121.70(13) . .
Si4 N2 Nb1 120.74(13) . .
P1 C1 Si1 108.54(16) . .
P2 C2 Si2 108.39(15) . .
P2 C3 Si3 106.74(15) . .
P1 C4 Si4 108.62(14) . .
C14A C13A C18A 120.0 . .
C14A C13A P1 119.3(4) . .
C18A C13A P1 120.5(4) . .
C13A C14A C15A 120.0 . .
C14A C15A C16A 120.0 . .
C17A C16A C15A 120.0 . .
C16A C17A C18A 120.0 . .
C17A C18A C13A 120.0 . .
C24 C19 C20 102.9(2) . .
C24 C19 C19 108.7(3) . 2_556
C20 C19 C19 109.1(3) . 2_556
C24 C19 P2 118.64(18) . .
C20 C19 P2 118.68(19) . .
C19 C19 P2 98.4(2) 2_556 .
C21 C20 C19 119.4(2) . .
C21 C20 Nb1 74.30(16) . 2_556
C19 C20 Nb1 93.57(16) . 2_556
C22 C21 C20 118.7(3) . .
C22 C21 Nb1 74.75(17) . 2_556
C20 C21 Nb1 70.17(15) . 2_556
C23 C22 C21 120.4(3) . .
C23 C22 Nb1 72.12(16) . 2_556
C21 C22 Nb1 71.03(16) . 2_556
C22 C23 C24 119.0(3) . .
C22 C23 Nb1 74.09(17) . 2_556
C24 C23 Nb1 70.53(15) . 2_556
C23 C24 C19 119.6(2) . .
C23 C24 Nb1 74.36(16) . 2_556
C19 C24 Nb1 92.75(16) . 2_556
C14B C13B C18B 120.0 . .
C13B C14B C15B 120.0 . .
C16B C15B C14B 120.0 . .
C15B C16B C17B 120.0 . .
C18B C17B C16B 120.0 . .
C17B C18B C13B 120.0 . .

loop_
_geom_bond_atom_site_label_1
_geom_bond_atom_site_label_2
_geom_bond_distance
_geom_bond_site_symmetry_2
Nb1 N2 2.152(2) .
Nb1 N1 2.177(2) .
Nb1 C20 2.313(3) 2_556
Nb1 C24 2.340(3) 2_556
Nb1 C21 2.367(3) 2_556
Nb1 C23 2.390(3) 2_556
Nb1 C22 2.415(3) 2_556
Nb1 P2 2.4913(7) .
Nb1 P1 2.6357(7) .
P1 C1 1.812(3) .
P1 C4 1.817(3) .
P1 C13A 1.847(6) .
P2 C3 1.812(3) .
P2 C2 1.822(3) .
P2 C19 1.880(3) .
Si1 N1 1.726(2) .
Si1 C5 1.869(4) .
Si1 C1 1.884(3) .
Si1 C6 1.887(4) .
Si2 N1 1.729(3) .
Si2 C8 1.880(4) .
Si2 C7 1.888(4) .
Si2 C2 1.891(3) .
Si3 N2 1.731(3) .
Si3 C9A 1.826(6) .
Si3 C10B 1.847(6) .
Si3 C3 1.890(3) .
Si3 C9B 1.944(6) .
Si3 C10A 1.945(6) .
Si4 N2 1.733(3) .
Si4 C12 1.869(4) .
Si4 C11 1.875(4) .
Si4 C4 1.885(3) .
C13A C14A 1.3900 .
C13A C18A 1.3900 .
C14A C15A 1.3900 .
C15A C16A 1.3900 .
C16A C17A 1.3900 .
C17A C18A 1.3900 .
C19 C24 1.520(4) .
C19 C20 1.529(4) .
C19 C19 1.542(5) 2_556
C20 C21 1.429(4) .
C20 Nb1 2.313(3) 2_556
C21 C22 1.408(4) .
C21 Nb1 2.367(3) 2_556
C22 C23 1.396(4) .
C22 Nb1 2.415(3) 2_556
C23 C24 1.427(4) .
C23 Nb1 2.390(3) 2_556
C24 Nb1 2.340(3) 2_556
C13B C14B 1.3900 .
C13B C18B 1.3900 .
C14B C15B 1.3900 .
C15B C16B 1.3900 .
C16B C17B 1.3900 .
C17B C18B 1.3900 .

loop_
_geom_torsion_atom_site_label_1
_geom_torsion_atom_site_label_2
_geom_torsion_atom_site_label_3
_geom_torsion_atom_site_label_4
_geom_torsion
_geom_torsion_site_symmetry_1
_geom_torsion_site_symmetry_4
N2 Nb1 P1 C1 116.88(14) . .
N1 Nb1 P1 C1 15.79(13) . .
C20 Nb1 P1 C1 -152.03(14) 2_556 .
C24 Nb1 P1 C1 -73.00(15) 2_556 .
C21 Nb1 P1 C1 -143.15(14) 2_556 .
C23 Nb1 P1 C1 -81.59(14) 2_556 .
C22 Nb1 P1 C1 -112.04(14) 2_556 .
P2 Nb1 P1 C1 65.73(14) . .
N2 Nb1 P1 C4 3.17(13) . .
N1 Nb1 P1 C4 -97.92(13) . .
C20 Nb1 P1 C4 94.26(14) 2_556 .
C24 Nb1 P1 C4 173.30(14) 2_556 .
C21 Nb1 P1 C4 103.15(13) 2_556 .
C23 Nb1 P1 C4 164.70(13) 2_556 .
C22 Nb1 P1 C4 134.26(13) 2_556 .
P2 Nb1 P1 C4 -47.97(13) . .
N2 Nb1 P1 C13A -122.6(4) . .
N1 Nb1 P1 C13A 136.3(4) . .
C20 Nb1 P1 C13A -31.5(4) 2_556 .
C24 Nb1 P1 C13A 47.5(4) 2_556 .
C21 Nb1 P1 C13A -22.7(4) 2_556 .
C23 Nb1 P1 C13A 38.9(4) 2_556 .
C22 Nb1 P1 C13A 8.4(4) 2_556 .
P2 Nb1 P1 C13A -173.8(4) . .
N2 Nb1 P2 C3 11.86(14) . .
N1 Nb1 P2 C3 112.73(14) . .
C20 Nb1 P2 C3 -85.78(14) 2_556 .
C24 Nb1 P2 C3 -151.44(14) 2_556 .
C21 Nb1 P2 C3 -86.86(14) 2_556 .
C23 Nb1 P2 C3 -151.27(14) 2_556 .
C22 Nb1 P2 C3 -119.80(15) 2_556 .
P1 Nb1 P2 C3 62.83(14) . .
N2 Nb1 P2 C2 -110.95(13) . .
N1 Nb1 P2 C2 -10.08(13) . .
C20 Nb1 P2 C2 151.40(14) 2_556 .
C24 Nb1 P2 C2 85.75(14) 2_556 .
C21 Nb1 P2 C2 150.32(14) 2_556 .
C23 Nb1 P2 C2 85.92(14) 2_556 .
C22 Nb1 P2 C2 117.39(15) 2_556 .
P1 Nb1 P2 C2 -59.98(14) . .
N2 Nb1 P2 C19 130.05(11) . .
N1 Nb1 P2 C19 -129.08(11) . .
C20 Nb1 P2 C19 32.40(11) 2_556 .
C24 Nb1 P2 C19 -33.25(11) 2_556 .
C21 Nb1 P2 C19 31.32(11) 2_556 .
C23 Nb1 P2 C19 -33.08(12) 2_556 .
C22 Nb1 P2 C19 -1.61(13) 2_556 .
P1 Nb1 P2 C19 -178.98(10) . .
C5 Si1 N1 Si2 -83.1(2) . .
C1 Si1 N1 Si2 155.89(16) . .
C6 Si1 N1 Si2 40.3(2) . .
C5 Si1 N1 Nb1 94.24(19) . .
C1 Si1 N1 Nb1 -26.8(2) . .
C6 Si1 N1 Nb1 -142.38(19) . .
C8 Si2 N1 Si1 -84.9(2) . .
C7 Si2 N1 Si1 36.0(3) . .
C2 Si2 N1 Si1 152.43(16) . .
C8 Si2 N1 Nb1 97.73(19) . .
C7 Si2 N1 Nb1 -141.4(2) . .
C2 Si2 N1 Nb1 -24.9(2) . .
N2 Nb1 N1 Si1 -74.59(16) . .
C20 Nb1 N1 Si1 167.49(14) 2_556 .
C24 Nb1 N1 Si1 132.83(16) 2_556 .
C21 Nb1 N1 Si1 83.3(3) 2_556 .
C23 Nb1 N1 Si1 97.82(16) 2_556 .
C22 Nb1 N1 Si1 75.49(18) 2_556 .
P2 Nb1 N1 Si1 -157.06(16) . .
P1 Nb1 N1 Si1 6.62(14) . .
N2 Nb1 N1 Si2 102.63(16) . .
C20 Nb1 N1 Si2 -15.3(3) 2_556 .
C24 Nb1 N1 Si2 -49.95(16) 2_556 .
C21 Nb1 N1 Si2 -99.5(3) 2_556 .
C23 Nb1 N1 Si2 -84.95(16) 2_556 .
C22 Nb1 N1 Si2 -107.29(16) 2_556 .
P2 Nb1 N1 Si2 20.16(14) . .
P1 Nb1 N1 Si2 -176.16(15) . .
C9A Si3 N2 Si4 -71.6(4) . .
C10B Si3 N2 Si4 36.6(5) . .
C3 Si3 N2 Si4 162.14(16) . .
C9B Si3 N2 Si4 -86.5(4) . .
C10A Si3 N2 Si4 51.4(4) . .
C9A Si3 N2 Nb1 108.1(4) . .
C10B Si3 N2 Nb1 -143.7(5) . .
C3 Si3 N2 Nb1 -18.2(2) . .
C9B Si3 N2 Nb1 93.2(4) . .
C10A Si3 N2 Nb1 -129.0(3) . .
C12 Si4 N2 Si3 -97.1(2) . .
C11 Si4 N2 Si3 25.6(3) . .
C4 Si4 N2 Si3 141.62(16) . .
C12 Si4 N2 Nb1 83.2(2) . .
C11 Si4 N2 Nb1 -154.04(19) . .
C4 Si4 N2 Nb1 -38.02(18) . .
N1 Nb1 N2 Si3 -77.98(16) . .
C20 Nb1 N2 Si3 74.61(16) 2_556 .
C24 Nb1 N2 Si3 36.5(3) 2_556 .
C21 Nb1 N2 Si3 110.14(16) 2_556 .
C23 Nb1 N2 Si3 125.6(3) 2_556 .
C22 Nb1 N2 Si3 133.19(15) 2_556 .
P2 Nb1 N2 Si3 4.02(14) . .
P1 Nb1 N2 Si3 -159.38(15) . .
N1 Nb1 N2 Si4 101.65(15) . .
C20 Nb1 N2 Si4 -105.76(15) 2_556 .
C24 Nb1 N2 Si4 -143.87(16) 2_556 .
C21 Nb1 N2 Si4 -70.23(16) 2_556 .
C23 Nb1 N2 Si4 -54.8(3) 2_556 .
C22 Nb1 N2 Si4 -47.2(2) 2_556 .
P2 Nb1 N2 Si4 -176.34(15) . .
P1 Nb1 N2 Si4 20.25(13) . .
C4 P1 C1 Si1 81.99(18) . .
C13A P1 C1 Si1 -164.2(3) . .
Nb1 P1 C1 Si1 -32.03(17) . .
N1 Si1 C1 P1 38.0(2) . .
C5 Si1 C1 P1 -84.3(2) . .
C6 Si1 C1 P1 161.86(18) . .
C3 P2 C2 Si2 -124.03(17) . .
C19 P2 C2 Si2 115.32(16) . .
Nb1 P2 C2 Si2 -0.06(19) . .
N1 Si2 C2 P2 13.7(2) . .
C8 Si2 C2 P2 -109.1(2) . .
C7 Si2 C2 P2 137.2(2) . .
C2 P2 C3 Si3 101.96(18) . .
C19 P2 C3 Si3 -137.21(15) . .
Nb1 P2 C3 Si3 -22.55(19) . .
N2 Si3 C3 P2 25.3(2) . .
C9A Si3 C3 P2 -103.5(4) . .
C10B Si3 C3 P2 158.1(5) . .
C9B Si3 C3 P2 -89.0(4) . .
C10A Si3 C3 P2 140.6(4) . .
C1 P1 C4 Si4 -134.96(16) . .
C13A P1 C4 Si4 113.0(4) . .
Nb1 P1 C4 Si4 -22.09(17) . .
N2 Si4 C4 P1 36.34(19) . .
C12 Si4 C4 P1 -85.5(2) . .
C11 Si4 C4 P1 160.1(2) . .
C1 P1 C13A C14A -148.1(4) . .
C4 P1 C13A C14A -34.8(5) . .
Nb1 P1 C13A C14A 91.0(5) . .
C1 P1 C13A C18A 37.6(6) . .
C4 P1 C13A C18A 150.9(5) . .
Nb1 P1 C13A C18A -83.3(6) . .
C18A C13A C14A C15A 0.0 . .
P1 C13A C14A C15A -174.3(7) . .
C13A C14A C15A C16A 0.0 . .
C14A C15A C16A C17A 0.0 . .
C15A C16A C17A C18A 0.0 . .
C16A C17A C18A C13A 0.0 . .
C14A C13A C18A C17A 0.0 . .
P1 C13A C18A C17A 174.3(7) . .
C3 P2 C19 C24 3.1(3) . .
C2 P2 C19 C24 123.4(2) . .
Nb1 P2 C19 C24 -116.16(19) . .
C3 P2 C19 C20 -123.1(2) . .
C2 P2 C19 C20 -2.8(2) . .
Nb1 P2 C19 C20 117.70(19) . .
C3 P2 C19 C19 119.7(2) . 2_556
C2 P2 C19 C19 -120.0(2) . 2_556
Nb1 P2 C19 C19 0.5(2) . 2_556
C24 C19 C20 C21 -47.1(3) . .
C19 C19 C20 C21 -162.4(3) 2_556 .
P2 C19 C20 C21 86.2(3) . .
C24 C19 C20 Nb1 26.8(2) . 2_556
C19 C19 C20 Nb1 -88.4(3) 2_556 2_556
P2 C19 C20 Nb1 160.18(14) . 2_556
C19 C20 C21 C22 26.2(4) . .
Nb1 C20 C21 C22 -58.9(2) 2_556 .
C19 C20 C21 Nb1 85.2(2) . 2_556
C20 C21 C22 C23 1.9(4) . .
Nb1 C21 C22 C23 -54.7(3) 2_556 .
C20 C21 C22 Nb1 56.6(2) . 2_556
C21 C22 C23 C24 -2.1(4) . .
Nb1 C22 C23 C24 -56.3(2) 2_556 .
C21 C22 C23 Nb1 54.2(2) . 2_556
C22 C23 C24 C19 -26.1(4) . .
Nb1 C23 C24 C19 -84.2(2) 2_556 .
C22 C23 C24 Nb1 58.1(2) . 2_556
C20 C19 C24 C23 47.1(3) . .
C19 C19 C24 C23 162.7(3) 2_556 .
P2 C19 C24 C23 -86.3(3) . .
C20 C19 C24 Nb1 -26.5(2) . 2_556
C19 C19 C24 Nb1 89.1(2) 2_556 2_556
P2 C19 C24 Nb1 -159.84(14) . 2_556
C18B C13B C14B C15B 0.0 . .
C13B C14B C15B C16B 0.0 . .
C14B C15B C16B C17B 0.0 . .
C15B C16B C17B C18B 0.0 . .
C16B C17B C18B C13B 0.0 . .
C14B C13B C18B C17B 0.0 . .
